data_1577330
loop_
_publ_author_name
'Liu, Qiang'
'Yan, Chenxu'
'Li, Xie'
'Huang, Haiyang'
'Fan, Zheyu'
'Zhang, Jizhan'
'Zhang, Weiwei'
'Shi, Ping'
'Zhao, Yuzheng'
'Guo, Zhiqian'
'Zhu, Weihong'

_publ_section_title
;
 Hydroxyl-radical-specific cascade photogeneration for oxygen-chain
 photocatalytic therapy
;
_journal_name_full 'Chemical Science'
_journal_paper_doi 10.1039/D6SC03309A
_journal_year 2026
_chemical_formula_moiety 'C38 H28 N4 S'
_chemical_formula_sum 'C38 H28 N4 S'
_chemical_formula_weight 572.70
_chemical_name_systematic LQM-FTPA
_space_group_crystal_system orthorhombic
_space_group_IT_number 60
_space_group_name_Hall '-P 2n 2ab'
_space_group_name_H-M_alt 'P b c n'
_atom_sites_solution_hydrogens geom
_atom_sites_solution_primary dual
_audit_creation_date 2025-02-28
_audit_creation_method
;
Olex2 1.5
(compiled 2024.02.16 svn.r378c4104 for OlexSys, GUI svn.r6928)
;
_audit_update_record
;
2025-08-22 deposited with the CCDC.	2026-06-01 downloaded from the CCDC.
;
_cell_angle_alpha 90
_cell_angle_beta 90
_cell_angle_gamma 90
_cell_formula_units_Z 8
_cell_length_a 20.6398(17)
_cell_length_b 7.0366(6)
_cell_length_c 42.436(4)
_cell_measurement_reflns_used 5466
_cell_measurement_temperature 298.00
_cell_measurement_theta_max 69.082
_cell_measurement_theta_min 15.024
_cell_volume 6163.2(9)
_computing_cell_refinement 'SAINT V8.40B (?, 2016)'
_computing_data_reduction 'SAINT V8.40B (?, 2016)'
_computing_molecular_graphics 'Olex2 1.5 (Dolomanov et al., 2009)'
_computing_publication_material 'Olex2 1.5 (Dolomanov et al., 2009)'
_computing_structure_refinement 'SHELXL 2018/3 (Sheldrick, 2015)'
_computing_structure_solution 'SHELXT 2018/2 (Sheldrick, 2018)'
_diffrn_ambient_temperature 298.00
_diffrn_detector 'CCD area detector'
_diffrn_detector_area_resol_mean 5.6
_diffrn_detector_type 'Bruker SMART CCD 6000 area detector'
_diffrn_measured_fraction_theta_full 0.999
_diffrn_measured_fraction_theta_max 0.997
_diffrn_measurement_device 'three-circle diffractometer'
_diffrn_measurement_device_type 'Bruker SMART CCD 6000'
_diffrn_measurement_method '\w scans'
_diffrn_radiation_monochromator graphite
_diffrn_radiation_probe x-ray
_diffrn_radiation_type CuK\a
_diffrn_radiation_wavelength 1.54178
_diffrn_reflns_av_R_equivalents 0.0871
_diffrn_reflns_av_unetI/netI 0.0548
_diffrn_reflns_Laue_measured_fraction_full 0.999
_diffrn_reflns_Laue_measured_fraction_max 0.997
_diffrn_reflns_limit_h_max 24
_diffrn_reflns_limit_h_min -22
_diffrn_reflns_limit_k_max 8
_diffrn_reflns_limit_k_min -8
_diffrn_reflns_limit_l_max 51
_diffrn_reflns_limit_l_min -48
_diffrn_reflns_number 81986
_diffrn_reflns_point_group_measured_fraction_full 0.999
_diffrn_reflns_point_group_measured_fraction_max 0.997
_diffrn_reflns_theta_full 67.679
_diffrn_reflns_theta_max 70.074
_diffrn_reflns_theta_min 2.082
_diffrn_source 'sealed X-ray tube'
_diffrn_source_current 1.2
_diffrn_source_power 0.06
_diffrn_source_target Mo
_diffrn_source_voltage 50.0
_exptl_absorpt_coefficient_mu 1.181
_exptl_absorpt_correction_T_max 0.7533
_exptl_absorpt_correction_T_min 0.6404
_exptl_absorpt_correction_type multi-scan
_exptl_absorpt_process_details
;
SADABS-2016/2 (Bruker,2016/2) was used for absorption correction.
wR2(int) was 0.1315 before and 0.0817 after correction.
The Ratio of minimum to maximum transmission is 0.8501.
The \l/2 correction factor is Not present.
;
_exptl_crystal_colour violet
_exptl_crystal_colour_primary violet
_exptl_crystal_density_diffrn 1.234
_exptl_crystal_description needle
_exptl_crystal_F_000 2400
_exptl_crystal_size_max 0.41
_exptl_crystal_size_mid 0.03
_exptl_crystal_size_min 0.01
_refine_diff_density_max 0.183
_refine_diff_density_min -0.398
_refine_diff_density_rms 0.048
_refine_ls_extinction_method none
_refine_ls_goodness_of_fit_ref 1.073
_refine_ls_hydrogen_treatment constr
_refine_ls_matrix_type full
_refine_ls_number_parameters 389
_refine_ls_number_reflns 5841
_refine_ls_number_restraints 0
_refine_ls_restrained_S_all 1.073
_refine_ls_R_factor_all 0.0764
_refine_ls_R_factor_gt 0.0580
_refine_ls_shift/su_max 0.002
_refine_ls_shift/su_mean 0.000
_refine_ls_structure_factor_coef Fsqd
_refine_ls_weighting_details 'w=1/[\s^2^(Fo^2^)+(0.0393P)^2^+3.8098P] where P=(Fo^2^+2Fc^2^)/3'
_refine_ls_weighting_scheme calc
_refine_ls_wR_factor_gt 0.1301
_refine_ls_wR_factor_ref 0.1408
_reflns_Friedel_coverage 0.000
_reflns_number_gt 4496
_reflns_number_total 5841
_reflns_threshold_expression 'I > 2\s(I)'
_cod_data_source_file d6sc03309a2.cif
_cod_data_source_block ftpa_0m_0228_a
_cod_original_cell_volume 6163.1(9)
_cod_database_code 1577330
_shelx_shelxl_version_number 2018/3
_shelx_space_group_comment
;
The symmetry employed for this shelxl refinement is uniquely defined
by the following loop, which should always be used as a source of
symmetry information in preference to the above space-group names.
They are only intended as comments.
;
_shelx_estimated_absorpt_t_max 0.988
_shelx_estimated_absorpt_t_min 0.643
_olex2_refinement_description
;
1. Fixed Uiso
 At 1.2 times of:
  All C(H) groups, All C(H,H) groups
 At 1.5 times of:
  All C(H,H,H) groups
2.a Secondary CH2 refined with riding coordinates:
 C00I(H00B,H00C)
2.b Aromatic/amide H refined with riding coordinates:
 C006(H006), C007(H007), C00A(H00A), C00F(H00F), C00H(H00H), C00J(H00J),
 C00K(H00K), C00M(H00M), C00O(H00O), C00P(H00P), C00R(H00R), C00W(H00W),
 C00X(H00X), C00Y(H00Y), C00Z(H00Z), C010(H010), C011(H011), C012(H012),
 C013(H013), C014(H014), C015(H015), C016(H016), C017(H017)
2.c Idealised Me refined as rotating group:
 C00U(H00D,H00E,H00G)
;
_olex2_submission_special_instructions 'No special instructions were received'

loop_
_space_group_symop_operation_xyz
'x, y, z'
'-x+1/2, -y+1/2, z+1/2'
'-x, y, -z+1/2'
'x+1/2, -y+1/2, -z'
'-x, -y, -z'
'x-1/2, y-1/2, -z-1/2'
'x, -y, z-1/2'
'-x-1/2, y-1/2, z'

loop_
_atom_site_label
_atom_site_type_symbol
_atom_site_fract_x
_atom_site_fract_y
_atom_site_fract_z
_atom_site_U_iso_or_equiv
_atom_site_adp_type
_atom_site_occupancy
_atom_site_site_symmetry_order
_atom_site_calc_flag
_atom_site_refinement_flags_posn
_atom_site_refinement_flags_adp
_atom_site_refinement_flags_occupancy
_atom_site_disorder_assembly
_atom_site_disorder_group
S001 S 0.33687(3) 0.64088(9) 0.66915(2) 0.05142(18) Uani 1 1 d . . . . .
N002 N 0.42403(8) 0.7142(3) 0.55415(4) 0.0475(5) Uani 1 1 d . . . . .
N003 N 0.37799(11) 0.4568(4) 0.82332(5) 0.0716(7) Uani 1 1 d . . . . .
C004 C 0.52491(11) 0.7569(3) 0.48219(5) 0.0474(5) Uani 1 1 d . . . . .
C005 C 0.27520(10) 0.6635(3) 0.64207(5) 0.0451(5) Uani 1 1 d . . . . .
C006 C 0.50737(11) 0.7369(3) 0.51373(5) 0.0471(5) Uani 1 1 d . . . . .
H006 H 0.539387 0.720251 0.528903 0.057 Uiso 1 1 calc R U . . .
C007 C 0.21647(10) 0.6494(4) 0.65664(5) 0.0491(5) Uani 1 1 d . . . . .
H007 H 0.177211 0.657218 0.645957 0.059 Uiso 1 1 calc R U . . .
C008 C 0.44258(10) 0.7414(3) 0.52284(5) 0.0438(5) Uani 1 1 d . . . . .
C009 C 0.28368(10) 0.6128(3) 0.70000(5) 0.0460(5) Uani 1 1 d . . . . .
C00A C 0.22106(10) 0.6220(4) 0.68918(6) 0.0507(6) Uani 1 1 d . . . . .
H00A H 0.185119 0.610935 0.702273 0.061 Uiso 1 1 calc R U . . .
C00B C 0.39310(11) 0.7730(3) 0.50025(5) 0.0482(5) Uani 1 1 d . . . . .
C00C C 0.36106(11) 0.7320(4) 0.56356(5) 0.0506(6) Uani 1 1 d . . . . .
N00D N 0.62393(12) 0.7876(4) 0.41488(6) 0.0778(7) Uani 1 1 d . . . . .
C00E C 0.30772(11) 0.5793(4) 0.73189(6) 0.0500(6) Uani 1 1 d . . . . .
C00F C 0.28739(11) 0.6886(3) 0.60908(5) 0.0491(6) Uani 1 1 d . . . . .
H00F H 0.252097 0.687362 0.595460 0.059 Uiso 1 1 calc R U . . .
C00G C 0.59128(11) 0.7511(4) 0.47265(6) 0.0544(6) Uani 1 1 d . . . . .
C00H C 0.41192(12) 0.7917(4) 0.46841(6) 0.0547(6) Uani 1 1 d . . . . .
H00H H 0.380252 0.811421 0.453168 0.066 Uiso 1 1 calc R U . . .
C00I C 0.47406(11) 0.6519(4) 0.57733(6) 0.0522(6) Uani 1 1 d . . . . .
H00B H 0.506823 0.577967 0.566449 0.063 Uiso 1 1 calc R U . . .
H00C H 0.453877 0.570120 0.592899 0.063 Uiso 1 1 calc R U . . .
C00J C 0.34599(11) 0.7134(4) 0.59672(6) 0.0551(6) Uani 1 1 d . . . . .
H00J H 0.380593 0.719458 0.610722 0.066 Uiso 1 1 calc R U . . .
C00K C 0.47480(12) 0.7818(4) 0.45947(6) 0.0526(6) Uani 1 1 d . . . . .
H00K H 0.485413 0.791466 0.438232 0.063 Uiso 1 1 calc R U . . .
C00L C 0.64041(13) 0.7292(4) 0.49526(7) 0.0612(7) Uani 1 1 d . . . . .
C00M C 0.26674(11) 0.5741(4) 0.75770(6) 0.0577(7) Uani 1 1 d . . . . .
H00M H 0.222784 0.596987 0.754758 0.069 Uiso 1 1 calc R U . . .
N00N N 0.67898(12) 0.7116(5) 0.51478(6) 0.0871(8) Uani 1 1 d . . . . .
C00O C 0.28908(12) 0.5361(4) 0.78751(6) 0.0623(7) Uani 1 1 d . . . . .
H00O H 0.260082 0.533078 0.804278 0.075 Uiso 1 1 calc R U . . .
C00P C 0.32904(11) 0.7847(4) 0.50999(6) 0.0596(7) Uani 1 1 d . . . . .
H00P H 0.296478 0.804693 0.495210 0.071 Uiso 1 1 calc R U . . .
C00Q C 0.35653(12) 0.5556(4) 0.85041(6) 0.0632(7) Uani 1 1 d . . . . .
C00R C 0.31346(11) 0.7672(4) 0.54116(6) 0.0603(7) Uani 1 1 d . . . . .
H00R H 0.270478 0.778927 0.547445 0.072 Uiso 1 1 calc R U . . .
C00S C 0.35392(12) 0.5023(4) 0.79294(6) 0.0626(7) Uani 1 1 d . . . . .
C00T C 0.60985(12) 0.7718(4) 0.44096(6) 0.0591(7) Uani 1 1 d . . . . .
C00U C 0.50613(13) 0.8155(4) 0.59385(6) 0.0646(7) Uani 1 1 d . . . . .
H00D H 0.531281 0.887082 0.578972 0.097 Uiso 1 1 calc R U . . .
H00E H 0.533978 0.768013 0.610168 0.097 Uiso 1 1 calc R U . . .
H00G H 0.473629 0.896148 0.602976 0.097 Uiso 1 1 calc R U . . .
C00V C 0.42921(13) 0.3228(4) 0.82542(7) 0.0665(7) Uani 1 1 d . . . . .
C00W C 0.33704(14) 0.7428(5) 0.84875(7) 0.0728(8) Uani 1 1 d . . . . .
H00W H 0.338418 0.806085 0.829527 0.087 Uiso 1 1 calc R U . . .
C00X C 0.35455(13) 0.4655(5) 0.87962(7) 0.0732(8) Uani 1 1 d . . . . .
H00X H 0.367172 0.339097 0.881377 0.088 Uiso 1 1 calc R U . . .
C00Y C 0.37267(13) 0.5458(5) 0.73781(7) 0.0800(10) Uani 1 1 d . . . . .
H00Y H 0.401804 0.548372 0.721100 0.096 Uiso 1 1 calc R U . . .
C00Z C 0.31547(16) 0.8377(5) 0.87529(8) 0.0860(10) Uani 1 1 d . . . . .
H00Z H 0.301824 0.963245 0.873700 0.103 Uiso 1 1 calc R U . . .
C010 C 0.48463(14) 0.3632(6) 0.84229(8) 0.0854(10) Uani 1 1 d . . . . .
H010 H 0.488311 0.479280 0.852622 0.102 Uiso 1 1 calc R U . . .
C011 C 0.33403(15) 0.5628(6) 0.90586(7) 0.0852(10) Uani 1 1 d . . . . .
H011 H 0.333677 0.501962 0.925313 0.102 Uiso 1 1 calc R U . . .
C012 C 0.39548(13) 0.5090(6) 0.76765(7) 0.0874(11) Uani 1 1 d . . . . .
H012 H 0.439527 0.488416 0.770757 0.105 Uiso 1 1 calc R U . . .
C013 C 0.31411(16) 0.7478(6) 0.90383(8) 0.0898(11) Uani 1 1 d . . . . .
H013 H 0.299779 0.811814 0.921694 0.108 Uiso 1 1 calc R U . . .
C014 C 0.53400(17) 0.2354(7) 0.84402(9) 0.1032(13) Uani 1 1 d . . . . .
H014 H 0.570540 0.264132 0.855929 0.124 Uiso 1 1 calc R U . . .
C015 C 0.42512(17) 0.1521(5) 0.81015(10) 0.0973(11) Uani 1 1 d . . . . .
H015 H 0.388103 0.121958 0.798697 0.117 Uiso 1 1 calc R U . . .
C016 C 0.53074(19) 0.0684(7) 0.82879(11) 0.1057(13) Uani 1 1 d . . . . .
H016 H 0.565212 -0.016544 0.829799 0.127 Uiso 1 1 calc R U . . .
C017 C 0.4763(2) 0.0234(6) 0.81171(12) 0.1179(14) Uani 1 1 d . . . . .
H017 H 0.473585 -0.092491 0.801247 0.141 Uiso 1 1 calc R U . . .

loop_
_atom_site_aniso_label
_atom_site_aniso_U_11
_atom_site_aniso_U_22
_atom_site_aniso_U_33
_atom_site_aniso_U_23
_atom_site_aniso_U_13
_atom_site_aniso_U_12
S001 0.0347(3) 0.0635(4) 0.0561(4) 0.0045(3) 0.0018(2) 0.0001(2)
N002 0.0356(9) 0.0619(12) 0.0449(11) -0.0005(9) 0.0017(7) -0.0003(8)
N003 0.0668(14) 0.0920(18) 0.0559(13) 0.0010(12) -0.0132(11) 0.0265(13)
C004 0.0486(13) 0.0439(13) 0.0498(13) -0.0025(10) 0.0087(10) -0.0035(10)
C005 0.0381(11) 0.0451(13) 0.0520(13) 0.0009(10) 0.0021(9) 0.0015(9)
C006 0.0425(12) 0.0507(14) 0.0481(13) -0.0003(11) 0.0028(9) -0.0008(10)
C007 0.0350(11) 0.0595(15) 0.0526(13) 0.0010(11) 0.0011(9) 0.0016(10)
C008 0.0422(12) 0.0483(13) 0.0409(12) -0.0032(10) 0.0032(9) -0.0013(9)
C009 0.0412(12) 0.0453(13) 0.0513(13) -0.0009(10) 0.0007(9) 0.0019(10)
C00A 0.0361(11) 0.0619(16) 0.0541(14) 0.0017(12) 0.0049(10) 0.0019(10)
C00B 0.0449(12) 0.0527(14) 0.0469(13) -0.0012(11) -0.0022(10) -0.0037(10)
C00C 0.0388(12) 0.0642(16) 0.0488(13) -0.0034(12) 0.0038(9) -0.0036(11)
N00D 0.0726(16) 0.098(2) 0.0624(15) -0.0006(14) 0.0214(12) -0.0070(14)
C00E 0.0427(12) 0.0538(15) 0.0536(14) 0.0007(11) -0.0031(10) 0.0021(10)
C00F 0.0416(12) 0.0540(14) 0.0516(14) 0.0000(11) 0.0019(10) 0.0016(10)
C00G 0.0491(13) 0.0599(16) 0.0541(15) 0.0004(12) 0.0114(11) -0.0027(11)
C00H 0.0551(14) 0.0607(16) 0.0482(14) -0.0001(12) -0.0055(11) -0.0041(12)
C00I 0.0432(12) 0.0627(16) 0.0507(14) 0.0067(12) 0.0033(10) 0.0055(11)
C00J 0.0402(12) 0.0788(18) 0.0464(13) 0.0001(12) 0.0027(10) -0.0014(12)
C00K 0.0591(14) 0.0538(15) 0.0450(13) -0.0009(11) 0.0047(11) -0.0043(11)
C00L 0.0481(14) 0.0761(19) 0.0593(16) 0.0040(14) 0.0171(12) -0.0001(13)
C00M 0.0419(13) 0.0756(18) 0.0555(15) 0.0039(13) -0.0020(10) 0.0037(12)
N00N 0.0544(14) 0.134(3) 0.0726(17) 0.0088(16) 0.0092(12) 0.0023(15)
C00O 0.0478(13) 0.084(2) 0.0547(15) 0.0059(14) 0.0000(11) 0.0040(13)
C00P 0.0436(13) 0.0785(19) 0.0566(15) 0.0004(13) -0.0060(11) -0.0031(12)
C00Q 0.0474(14) 0.085(2) 0.0574(16) 0.0022(14) -0.0075(11) 0.0048(13)
C00R 0.0370(12) 0.086(2) 0.0573(15) 0.0011(14) 0.0013(10) -0.0012(12)
C00S 0.0524(14) 0.0785(19) 0.0568(15) 0.0023(14) -0.0077(11) 0.0108(13)
C00T 0.0542(15) 0.0630(17) 0.0600(17) -0.0017(13) 0.0139(12) -0.0049(12)
C00U 0.0552(15) 0.0749(19) 0.0638(16) 0.0055(14) -0.0131(12) -0.0041(13)
C00V 0.0569(16) 0.078(2) 0.0645(17) 0.0072(15) -0.0070(12) 0.0115(14)
C00W 0.0682(18) 0.084(2) 0.0656(18) 0.0053(16) -0.0077(14) 0.0074(16)
C00X 0.0641(17) 0.089(2) 0.0665(19) 0.0120(16) -0.0062(13) 0.0040(16)
C00Y 0.0446(14) 0.137(3) 0.0586(17) 0.0108(18) 0.0012(12) 0.0132(16)
C00Z 0.078(2) 0.096(3) 0.085(2) -0.013(2) -0.0119(17) 0.0139(18)
C010 0.0594(18) 0.114(3) 0.083(2) -0.0065(19) -0.0137(15) 0.0162(18)
C011 0.0664(18) 0.129(3) 0.0600(19) 0.007(2) 0.0002(14) 0.001(2)
C012 0.0453(15) 0.150(3) 0.0673(18) 0.012(2) -0.0064(13) 0.0188(18)
C013 0.069(2) 0.130(3) 0.070(2) -0.014(2) -0.0042(15) 0.015(2)
C014 0.060(2) 0.147(4) 0.102(3) 0.011(3) -0.0097(18) 0.032(2)
C015 0.081(2) 0.088(3) 0.124(3) -0.010(2) -0.019(2) 0.0109(19)
C016 0.076(2) 0.110(3) 0.131(4) 0.031(3) 0.005(2) 0.038(2)
C017 0.107(3) 0.084(3) 0.163(4) -0.009(3) -0.003(3) 0.025(2)

loop_
_atom_type_symbol
_atom_type_description
_atom_type_scat_dispersion_real
_atom_type_scat_dispersion_imag
_atom_type_scat_source
C C 0.0181 0.0091 'International Tables Vol C Tables 4.2.6.8 and 6.1.1.4'
H H 0.0000 0.0000 'International Tables Vol C Tables 4.2.6.8 and 6.1.1.4'
N N 0.0311 0.0180 'International Tables Vol C Tables 4.2.6.8 and 6.1.1.4'
S S 0.3331 0.5567 'International Tables Vol C Tables 4.2.6.8 and 6.1.1.4'

loop_
_geom_angle_atom_site_label_1
_geom_angle_atom_site_label_2
_geom_angle_atom_site_label_3
_geom_angle
_geom_angle_site_symmetry_1
_geom_angle_site_symmetry_3
_geom_angle_publ_flag
C009 S001 C005 92.68(11) . . ?
C008 N002 C00I 118.56(17) . . ?
C00C N002 C008 121.78(19) . . ?
C00C N002 C00I 119.54(19) . . ?
C00Q N003 C00S 121.2(2) . . ?
C00Q N003 C00V 120.6(2) . . ?
C00S N003 C00V 117.9(2) . . ?
C006 C004 C00G 121.2(2) . . ?
C006 C004 C00K 118.3(2) . . ?
C00K C004 C00G 120.5(2) . . ?
C007 C005 S001 110.34(17) . . ?
C007 C005 C00F 127.4(2) . . ?
C00F C005 S001 122.23(16) . . ?
C004 C006 H006 119.5 . . ?
C008 C006 C004 120.9(2) . . ?
C008 C006 H006 119.5 . . ?
C005 C007 H007 123.3 . . ?
C005 C007 C00A 113.4(2) . . ?
C00A C007 H007 123.3 . . ?
N002 C008 C00B 117.87(19) . . ?
C006 C008 N002 121.6(2) . . ?
C006 C008 C00B 120.5(2) . . ?
C00A C009 S001 109.95(17) . . ?
C00A C009 C00E 129.6(2) . . ?
C00E C009 S001 120.47(16) . . ?
C007 C00A H00A 123.2 . . ?
C009 C00A C007 113.6(2) . . ?
C009 C00A H00A 123.2 . . ?
C00H C00B C008 117.6(2) . . ?
C00P C00B C008 119.6(2) . . ?
C00P C00B C00H 122.8(2) . . ?
N002 C00C C00J 118.7(2) . . ?
N002 C00C C00R 119.3(2) . . ?
C00R C00C C00J 122.0(2) . . ?
C00M C00E C009 122.0(2) . . ?
C00M C00E C00Y 116.3(2) . . ?
C00Y C00E C009 121.6(2) . . ?
C005 C00F H00F 117.9 . . ?
C00J C00F C005 124.1(2) . . ?
C00J C00F H00F 117.9 . . ?
C00L C00G C004 120.1(2) . . ?
C00L C00G C00T 117.9(2) . . ?
C00T C00G C004 122.0(2) . . ?
C00B C00H H00H 119.1 . . ?
C00K C00H C00B 121.8(2) . . ?
C00K C00H H00H 119.1 . . ?
N002 C00I H00B 109.0 . . ?
N002 C00I H00C 109.0 . . ?
N002 C00I C00U 112.8(2) . . ?
H00B C00I H00C 107.8 . . ?
C00U C00I H00B 109.0 . . ?
C00U C00I H00C 109.0 . . ?
C00C C00J H00J 116.9 . . ?
C00F C00J C00C 126.2(2) . . ?
C00F C00J H00J 116.9 . . ?
C004 C00K H00K 119.6 . . ?
C00H C00K C004 120.8(2) . . ?
C00H C00K H00K 119.6 . . ?
N00N C00L C00G 177.3(3) . . ?
C00E C00M H00M 119.0 . . ?
C00O C00M C00E 121.9(2) . . ?
C00O C00M H00M 119.0 . . ?
C00M C00O H00O 119.6 . . ?
C00M C00O C00S 120.9(2) . . ?
C00S C00O H00O 119.6 . . ?
C00B C00P H00P 119.8 . . ?
C00R C00P C00B 120.5(2) . . ?
C00R C00P H00P 119.8 . . ?
C00W C00Q N003 121.3(3) . . ?
C00W C00Q C00X 118.1(3) . . ?
C00X C00Q N003 120.6(3) . . ?
C00C C00R H00R 119.6 . . ?
C00P C00R C00C 120.8(2) . . ?
C00P C00R H00R 119.6 . . ?
C00O C00S N003 122.1(2) . . ?
C012 C00S N003 119.9(2) . . ?
C012 C00S C00O 118.0(2) . . ?
N00D C00T C00G 178.8(3) . . ?
C00I C00U H00D 109.5 . . ?
C00I C00U H00E 109.5 . . ?
C00I C00U H00G 109.5 . . ?
H00D C00U H00E 109.5 . . ?
H00D C00U H00G 109.5 . . ?
H00E C00U H00G 109.5 . . ?
C010 C00V N003 120.9(3) . . ?
C015 C00V N003 120.5(3) . . ?
C015 C00V C010 118.6(3) . . ?
C00Q C00W H00W 119.5 . . ?
C00Q C00W C00Z 120.9(3) . . ?
C00Z C00W H00W 119.5 . . ?
C00Q C00X H00X 119.9 . . ?
C011 C00X C00Q 120.2(3) . . ?
C011 C00X H00X 119.9 . . ?
C00E C00Y H00Y 119.0 . . ?
C012 C00Y C00E 122.0(3) . . ?
C012 C00Y H00Y 119.0 . . ?
C00W C00Z H00Z 119.8 . . ?
C013 C00Z C00W 120.3(4) . . ?
C013 C00Z H00Z 119.8 . . ?
C00V C010 H010 119.6 . . ?
C014 C010 C00V 120.8(4) . . ?
C014 C010 H010 119.6 . . ?
C00X C011 H011 119.5 . . ?
C013 C011 C00X 121.1(3) . . ?
C013 C011 H011 119.5 . . ?
C00S C012 C00Y 120.8(3) . . ?
C00S C012 H012 119.6 . . ?
C00Y C012 H012 119.6 . . ?
C00Z C013 C011 119.3(3) . . ?
C00Z C013 H013 120.3 . . ?
C011 C013 H013 120.3 . . ?
C010 C014 H014 119.5 . . ?
C016 C014 C010 121.0(4) . . ?
C016 C014 H014 119.5 . . ?
C00V C015 H015 119.9 . . ?
C00V C015 C017 120.1(4) . . ?
C017 C015 H015 119.9 . . ?
C014 C016 H016 120.1 . . ?
C014 C016 C017 119.8(4) . . ?
C017 C016 H016 120.1 . . ?
C015 C017 H017 120.2 . . ?
C016 C017 C015 119.7(4) . . ?
C016 C017 H017 120.2 . . ?

loop_
_geom_bond_atom_site_label_1
_geom_bond_atom_site_label_2
_geom_bond_distance
_geom_bond_site_symmetry_2
_geom_bond_publ_flag
S001 C005 1.722(2) . ?
S001 C009 1.720(2) . ?
N002 C008 1.396(3) . ?
N002 C00C 1.365(3) . ?
N002 C00I 1.492(3) . ?
N003 C00Q 1.415(3) . ?
N003 C00S 1.419(3) . ?
N003 C00V 1.419(3) . ?
C004 C006 1.393(3) . ?
C004 C00G 1.429(3) . ?
C004 C00K 1.425(3) . ?
C005 C007 1.364(3) . ?
C005 C00F 1.433(3) . ?
C006 H006 0.9300 . ?
C006 C008 1.392(3) . ?
C007 H007 0.9300 . ?
C007 C00A 1.398(3) . ?
C008 C00B 1.418(3) . ?
C009 C00A 1.373(3) . ?
C009 C00E 1.461(3) . ?
C00A H00A 0.9300 . ?
C00B C00H 1.412(3) . ?
C00B C00P 1.388(3) . ?
C00C C00J 1.447(3) . ?
C00C C00R 1.389(3) . ?
N00D C00T 1.149(3) . ?
C00E C00M 1.384(3) . ?
C00E C00Y 1.384(3) . ?
C00F H00F 0.9300 . ?
C00F C00J 1.330(3) . ?
C00G C00L 1.404(4) . ?
C00G C00T 1.406(3) . ?
C00H H00H 0.9300 . ?
C00H C00K 1.354(3) . ?
C00I H00B 0.9700 . ?
C00I H00C 0.9700 . ?
C00I C00U 1.502(4) . ?
C00J H00J 0.9300 . ?
C00K H00K 0.9300 . ?
C00L N00N 1.155(3) . ?
C00M H00M 0.9300 . ?
C00M C00O 1.373(3) . ?
C00O H00O 0.9300 . ?
C00O C00S 1.379(3) . ?
C00P H00P 0.9300 . ?
C00P C00R 1.367(3) . ?
C00Q C00W 1.379(4) . ?
C00Q C00X 1.393(4) . ?
C00R H00R 0.9300 . ?
C00S C012 1.374(4) . ?
C00U H00D 0.9600 . ?
C00U H00E 0.9600 . ?
C00U H00G 0.9600 . ?
C00V C010 1.379(4) . ?
C00V C015 1.367(5) . ?
C00W H00W 0.9300 . ?
C00W C00Z 1.382(4) . ?
C00X H00X 0.9300 . ?
C00X C011 1.374(4) . ?
C00Y H00Y 0.9300 . ?
C00Y C012 1.376(4) . ?
C00Z H00Z 0.9300 . ?
C00Z C013 1.367(5) . ?
C010 H010 0.9300 . ?
C010 C014 1.361(5) . ?
C011 H011 0.9300 . ?
C011 C013 1.368(5) . ?
C012 H012 0.9300 . ?
C013 H013 0.9300 . ?
C014 H014 0.9300 . ?
C014 C016 1.343(6) . ?
C015 H015 0.9300 . ?
C015 C017 1.393(5) . ?
C016 H016 0.9300 . ?
C016 C017 1.375(6) . ?
C017 H017 0.9300 . ?

loop_
_geom_torsion_atom_site_label_1
_geom_torsion_atom_site_label_2
_geom_torsion_atom_site_label_3
_geom_torsion_atom_site_label_4
_geom_torsion
_geom_torsion_site_symmetry_1
_geom_torsion_site_symmetry_2
_geom_torsion_site_symmetry_3
_geom_torsion_site_symmetry_4
_geom_torsion_publ_flag
S001 C005 C007 C00A 0.4(3) . . . . ?
S001 C005 C00F C00J -6.2(4) . . . . ?
S001 C009 C00A C007 0.5(3) . . . . ?
S001 C009 C00E C00M 173.7(2) . . . . ?
S001 C009 C00E C00Y -8.0(4) . . . . ?
N002 C008 C00B C00H -177.1(2) . . . . ?
N002 C008 C00B C00P 3.0(3) . . . . ?
N002 C00C C00J C00F -165.5(3) . . . . ?
N002 C00C C00R C00P -0.3(4) . . . . ?
N003 C00Q C00W C00Z 179.3(3) . . . . ?
N003 C00Q C00X C011 179.6(3) . . . . ?
N003 C00S C012 C00Y 177.5(3) . . . . ?
N003 C00V C010 C014 -179.3(3) . . . . ?
N003 C00V C015 C017 178.4(4) . . . . ?
C004 C006 C008 N002 177.4(2) . . . . ?
C004 C006 C008 C00B -2.2(4) . . . . ?
C005 S001 C009 C00A -0.24(19) . . . . ?
C005 S001 C009 C00E 178.1(2) . . . . ?
C005 C007 C00A C009 -0.6(3) . . . . ?
C005 C00F C00J C00C 177.5(2) . . . . ?
C006 C004 C00G C00L -1.4(4) . . . . ?
C006 C004 C00G C00T -179.7(2) . . . . ?
C006 C004 C00K C00H 2.0(4) . . . . ?
C006 C008 C00B C00H 2.5(3) . . . . ?
C006 C008 C00B C00P -177.4(2) . . . . ?
C007 C005 C00F C00J 175.5(3) . . . . ?
C008 N002 C00C C00J -176.2(2) . . . . ?
C008 N002 C00C C00R 3.9(4) . . . . ?
C008 N002 C00I C00U 92.3(3) . . . . ?
C008 C00B C00H C00K -0.6(4) . . . . ?
C008 C00B C00P C00R 0.4(4) . . . . ?
C009 S001 C005 C007 -0.09(19) . . . . ?
C009 S001 C005 C00F -178.6(2) . . . . ?
C009 C00E C00M C00O 177.7(3) . . . . ?
C009 C00E C00Y C012 -178.2(3) . . . . ?
C00A C009 C00E C00M -8.3(4) . . . . ?
C00A C009 C00E C00Y 169.9(3) . . . . ?
C00B C00H C00K C004 -1.7(4) . . . . ?
C00B C00P C00R C00C -1.8(4) . . . . ?
C00C N002 C008 C006 175.2(2) . . . . ?
C00C N002 C008 C00B -5.2(3) . . . . ?
C00C N002 C00I C00U -91.5(3) . . . . ?
C00E C009 C00A C007 -177.6(2) . . . . ?
C00E C00M C00O C00S 0.3(5) . . . . ?
C00E C00Y C012 C00S 0.6(6) . . . . ?
C00F C005 C007 C00A 178.9(2) . . . . ?
C00G C004 C006 C008 -179.6(2) . . . . ?
C00G C004 C00K C00H -178.5(2) . . . . ?
C00H C00B C00P C00R -179.5(3) . . . . ?
C00I N002 C008 C006 -8.7(3) . . . . ?
C00I N002 C008 C00B 170.9(2) . . . . ?
C00I N002 C00C C00J 7.8(3) . . . . ?
C00I N002 C00C C00R -172.2(2) . . . . ?
C00J C00C C00R C00P 179.8(3) . . . . ?
C00K C004 C006 C008 -0.1(3) . . . . ?
C00K C004 C00G C00L 179.1(2) . . . . ?
C00K C004 C00G C00T 0.8(4) . . . . ?
C00M C00E C00Y C012 0.1(5) . . . . ?
C00M C00O C00S N003 -178.0(3) . . . . ?
C00M C00O C00S C012 0.4(5) . . . . ?
C00O C00S C012 C00Y -0.9(5) . . . . ?
C00P C00B C00H C00K 179.3(3) . . . . ?
C00Q N003 C00S C00O -43.2(4) . . . . ?
C00Q N003 C00S C012 138.4(3) . . . . ?
C00Q N003 C00V C010 -44.7(4) . . . . ?
C00Q N003 C00V C015 136.7(3) . . . . ?
C00Q C00W C00Z C013 1.1(5) . . . . ?
C00Q C00X C011 C013 1.2(5) . . . . ?
C00R C00C C00J C00F 14.5(4) . . . . ?
C00S N003 C00Q C00W -30.0(4) . . . . ?
C00S N003 C00Q C00X 150.0(3) . . . . ?
C00S N003 C00V C010 128.8(3) . . . . ?
C00S N003 C00V C015 -49.8(4) . . . . ?
C00V N003 C00Q C00W 143.4(3) . . . . ?
C00V N003 C00Q C00X -36.6(4) . . . . ?
C00V N003 C00S C00O 143.2(3) . . . . ?
C00V N003 C00S C012 -35.1(4) . . . . ?
C00V C010 C014 C016 1.5(6) . . . . ?
C00V C015 C017 C016 0.3(7) . . . . ?
C00W C00Q C00X C011 -0.4(4) . . . . ?
C00W C00Z C013 C011 -0.3(5) . . . . ?
C00X C00Q C00W C00Z -0.7(4) . . . . ?
C00X C011 C013 C00Z -0.8(5) . . . . ?
C00Y C00E C00M C00O -0.6(4) . . . . ?
C010 C00V C015 C017 -0.2(6) . . . . ?
C010 C014 C016 C017 -1.4(7) . . . . ?
C014 C016 C017 C015 0.5(7) . . . . ?
C015 C00V C010 C014 -0.7(5) . . . . ?
